data_7118463
loop_
_publ_author_name
'Yagafarov, Niyaz Z.'
'Kolesnikov, Pavel N.'
'Usanov, Dmitry L.'
'Novikov, Valentin V.'
'Nelyubina, Yulia V.'
'Chusov, Denis'

_publ_section_title
;
 The synthesis of sterically hindered amines by a direct reductive
 amination of ketones.
;
_journal_issue 7
_journal_name_full 'Chemical communications (Cambridge, England)'
_journal_page_first 1397
_journal_page_last 1400
_journal_paper_doi 10.1039/c5cc08577b
_journal_volume 52
_journal_year 2016
_chemical_formula_moiety 'C12 H20 N O, C2 F3 O2'
_chemical_formula_sum 'C14 H20 F3 N O3'
_chemical_formula_weight 307.31
_space_group_crystal_system orthorhombic
_space_group_IT_number 61
_space_group_name_Hall '-P 2ac 2ab'
_space_group_name_H-M_alt 'P b c a'
_symmetry_space_group_name_Hall '-P 2ac 2ab'
_symmetry_space_group_name_H-M 'P b c a'
_atom_sites_solution_hydrogens mixed
_audit_creation_method SHELXL-2014/6
_audit_update_record
;
2015-07-10 deposited with the CCDC.
2015-11-04 downloaded from the CCDC.
;
_cell_angle_alpha 90
_cell_angle_beta 90
_cell_angle_gamma 90
_cell_formula_units_Z 8
_cell_length_a 7.7764(12)
_cell_length_b 15.755(2)
_cell_length_c 25.521(4)
_cell_measurement_reflns_used 1654
_cell_measurement_temperature 120(2)
_cell_measurement_theta_max 30
_cell_measurement_theta_min 3
_cell_volume 3126.8(8)
_computing_cell_refinement 'APEX2 (Bruker, 2005)'
_computing_data_collection 'APEX2 (Bruker, 2005)'
_computing_data_reduction 'APEX2 (Bruker, 2005)'
_computing_molecular_graphics 'SHELXL-2014/6 (Sheldrick, 2014)'
_computing_publication_material 'SHELXL-2014/6 (Sheldrick, 2014)'
_computing_structure_refinement 'SHELXL-2014/6 (Sheldrick, 2014)'
_computing_structure_solution 'APEX2 (Bruker, 2005)'
_diffrn_ambient_temperature 120(2)
_diffrn_measured_fraction_theta_full 0.999
_diffrn_measured_fraction_theta_max 0.999
_diffrn_measurement_device_type 'Bruker SMART APEX2 CCD area detector'
_diffrn_measurement_method 'phi and omega scans'
_diffrn_radiation_type MoK\a
_diffrn_radiation_wavelength 0.71073
_diffrn_reflns_av_R_equivalents 0.0858
_diffrn_reflns_av_unetI/netI 0.0401
_diffrn_reflns_laue_measured_fraction_full 0.999
_diffrn_reflns_laue_measured_fraction_max 0.999
_diffrn_reflns_limit_h_max 9
_diffrn_reflns_limit_h_min -9
_diffrn_reflns_limit_k_max 20
_diffrn_reflns_limit_k_min -20
_diffrn_reflns_limit_l_max 32
_diffrn_reflns_limit_l_min -32
_diffrn_reflns_number 31077
_diffrn_reflns_point_group_measured_fraction_full 0.999
_diffrn_reflns_point_group_measured_fraction_max 0.999
_diffrn_reflns_theta_full 25.242
_diffrn_reflns_theta_max 26.993
_diffrn_reflns_theta_min 2.586
_exptl_absorpt_coefficient_mu 0.114
_exptl_absorpt_correction_type none
_exptl_crystal_colour colorless
_exptl_crystal_density_diffrn 1.306
_exptl_crystal_description needle
_exptl_crystal_F_000 1296
_exptl_crystal_size_max 0.350
_exptl_crystal_size_mid 0.050
_exptl_crystal_size_min 0.020
_refine_diff_density_max 0.418
_refine_diff_density_min -0.326
_refine_diff_density_rms 0.057
_refine_ls_extinction_coef 0.0062(13)
_refine_ls_extinction_expression Fc^*^=kFc[1+0.001xFc^2^\l^3^/sin(2\q)]^-1/4^
_refine_ls_extinction_method SHELXL
_refine_ls_goodness_of_fit_ref 1.376
_refine_ls_hydrogen_treatment constr
_refine_ls_matrix_type full
_refine_ls_number_parameters 216
_refine_ls_number_reflns 3402
_refine_ls_number_restraints 1
_refine_ls_restrained_S_all 1.376
_refine_ls_R_factor_all 0.1015
_refine_ls_R_factor_gt 0.0734
_refine_ls_shift/su_max 0.000
_refine_ls_shift/su_mean 0.000
_refine_ls_structure_factor_coef Fsqd
_refine_ls_weighting_details 'w=1/[\s^2^(Fo^2^)+(0.0500P)^2^+2.5000P] where P=(Fo^2^+2Fc^2^)/3'
_refine_ls_weighting_scheme calc
_refine_ls_wR_factor_gt 0.1742
_refine_ls_wR_factor_ref 0.1850
_reflns_Friedel_coverage 0.000
_reflns_number_gt 2467
_reflns_number_total 3402
_reflns_threshold_expression 'I > 2\s(I)'
_cod_data_source_file c5cc08577b2.cif
_cod_data_source_block 1e
_cod_original_cell_volume 3126.7(8)
_cod_database_code 7118463
_shelx_space_group_comment
;
The symmetry employed for this shelxl refinement is uniquely defined
by the following loop, which should always be used as a source of
symmetry information in preference to the above space-group names.
They are only intended as comments.
;
_shelx_estimated_absorpt_t_min 0.961
_shelx_estimated_absorpt_t_max 0.998
_shelxl_version_number 2014/6

loop_
_space_group_symop_operation_xyz
'x, y, z'
'-x+1/2, -y, z+1/2'
'-x, y+1/2, -z+1/2'
'x+1/2, -y+1/2, -z'
'-x, -y, -z'
'x-1/2, y, -z-1/2'
'x, -y-1/2, z-1/2'
'-x-1/2, y-1/2, z'

loop_
_atom_site_label
_atom_site_type_symbol
_atom_site_fract_x
_atom_site_fract_y
_atom_site_fract_z
_atom_site_U_iso_or_equiv
_atom_site_adp_type
_atom_site_occupancy
_atom_site_site_symmetry_order
_atom_site_calc_flag
_atom_site_refinement_flags_posn
_atom_site_refinement_flags_adp
_atom_site_refinement_flags_occupancy
_atom_site_disorder_assembly
_atom_site_disorder_group
O1 O 0.2772(3) 0.17587(13) 0.41339(7) 0.0327(5) Uani 1 1 d . . . . .
H1O H 0.3616 0.1359 0.3977 0.039 Uiso 1 1 d R U . . .
N1 N 0.1804(3) 0.12641(15) 0.62814(9) 0.0270(6) Uani 1 1 d . . . . .
H1N H 0.2783 0.0912 0.6435 0.032 Uiso 1 1 d R U . . .
C1 C 0.2096(3) 0.14177(17) 0.57204(11) 0.0252(6) Uani 1 1 d . . . . .
C2 C 0.3280(4) 0.09171(18) 0.54599(11) 0.0279(6) Uani 1 1 d . . . . .
H2A H 0.3922 0.0502 0.5646 0.034 Uiso 1 1 calc R U . . .
C3 C 0.3527(4) 0.10222(18) 0.49281(11) 0.0299(7) Uani 1 1 d . . . . .
H3A H 0.4343 0.0680 0.4749 0.036 Uiso 1 1 calc R U . . .
C4 C 0.2591(4) 0.16239(17) 0.46542(11) 0.0273(6) Uani 1 1 d . . . . .
C5 C 0.1442(4) 0.21370(19) 0.49206(11) 0.0319(7) Uani 1 1 d . . . . .
H5A H 0.0823 0.2563 0.4736 0.038 Uiso 1 1 calc R U . . .
C6 C 0.1190(4) 0.20348(18) 0.54523(12) 0.0300(7) Uani 1 1 d . . . . .
H6A H 0.0396 0.2387 0.5633 0.036 Uiso 1 1 calc R U . . .
C7 C 0.0186(4) 0.0729(2) 0.63838(13) 0.0364(8) Uani 1 1 d . . . . .
H7A H 0.0183 0.0579 0.6765 0.044 Uiso 1 1 calc R U . . .
C8 C 0.0322(5) -0.0091(2) 0.60813(15) 0.0489(9) Uani 1 1 d . . . . .
H8A H -0.0569 -0.0486 0.6202 0.073 Uiso 1 1 calc R U . . .
H8B H 0.1458 -0.0343 0.6139 0.073 Uiso 1 1 calc R U . . .
H8C H 0.0163 0.0023 0.5707 0.073 Uiso 1 1 calc R U . . .
C9 C -0.1462(4) 0.1209(3) 0.62734(17) 0.0546(10) Uani 1 1 d . . . . .
H9A H -0.2450 0.0860 0.6375 0.082 Uiso 1 1 calc R U . . .
H9B H -0.1531 0.1340 0.5899 0.082 Uiso 1 1 calc R U . . .
H9C H -0.1471 0.1738 0.6475 0.082 Uiso 1 1 calc R U . . .
C10 C 0.1934(4) 0.20718(19) 0.66149(12) 0.0339(7) Uani 1 1 d . . . . .
H10A H 0.1024 0.2480 0.6500 0.041 Uiso 1 1 calc R U . . .
C11 C 0.1655(5) 0.1859(2) 0.71907(12) 0.0457(9) Uani 1 1 d . . . . .
H11A H 0.1869 0.2365 0.7404 0.069 Uiso 1 1 calc R U . . .
H11B H 0.2450 0.1407 0.7295 0.069 Uiso 1 1 calc R U . . .
H11C H 0.0469 0.1668 0.7243 0.069 Uiso 1 1 calc R U . . .
C12 C 0.3679(5) 0.2472(2) 0.65283(13) 0.0409(8) Uani 1 1 d . . . . .
H12A H 0.3833 0.2594 0.6155 0.061 Uiso 1 1 calc R U . . .
H12B H 0.4579 0.2080 0.6646 0.061 Uiso 1 1 calc R U . . .
H12C H 0.3756 0.3001 0.6729 0.061 Uiso 1 1 calc R U . . .
O2 O 0.4275(3) 0.03572(13) 0.67964(8) 0.0362(5) Uani 1 1 d . . . . .
O3 O 0.4894(3) -0.07016(15) 0.62462(8) 0.0424(6) Uani 1 1 d . . . . .
C13 C 0.4939(4) -0.03224(18) 0.66663(11) 0.0275(6) Uani 1 1 d . . . . .
C14 C 0.5995(4) -0.07609(19) 0.70988(11) 0.0324(7) Uani 1 1 d . . . . .
F1 F 0.4890(7) -0.1403(3) 0.73133(18) 0.0446(11) Uani 0.431(3) 1 d . . P A 1
F2 F 0.7325(7) -0.1237(4) 0.6928(2) 0.0428(14) Uani 0.431(3) 1 d . . P A 1
F3 F 0.6421(8) -0.0321(3) 0.7495(3) 0.0467(10) Uani 0.431(3) 1 d . . P A 1
F1' F 0.5682(12) -0.0512(6) 0.7573(3) 0.0446(11) Uani 0.354(4) 1 d . . P A 2
F2' F 0.6599(12) -0.1513(5) 0.6984(3) 0.0428(14) Uani 0.354(4) 1 d . . P A 2
F3' F 0.7520(8) -0.0233(4) 0.7162(3) 0.0467(10) Uani 0.354(4) 1 d . . P A 2
F1" F 0.5203(15) -0.0853(8) 0.7549(4) 0.0446(11) Uani 0.214(3) 1 d . . P A 3
F3" F 0.7673(14) -0.0614(8) 0.6980(4) 0.0467(10) Uani 0.214(3) 1 d . . P A 3
F2" F 0.5735(18) -0.1528(7) 0.7112(4) 0.0428(14) Uani 0.214(3) 1 d . . P A 3

loop_
_atom_site_aniso_label
_atom_site_aniso_U_11
_atom_site_aniso_U_22
_atom_site_aniso_U_33
_atom_site_aniso_U_23
_atom_site_aniso_U_13
_atom_site_aniso_U_12
O1 0.0413(13) 0.0321(11) 0.0248(10) 0.0029(9) -0.0042(9) 0.0003(10)
N1 0.0232(12) 0.0304(13) 0.0275(12) 0.0032(10) 0.0031(10) 0.0000(10)
C1 0.0217(14) 0.0272(14) 0.0265(14) 0.0030(11) -0.0013(11) -0.0036(11)
C2 0.0296(15) 0.0257(14) 0.0286(14) 0.0031(12) -0.0036(12) 0.0047(12)
C3 0.0329(16) 0.0282(15) 0.0286(15) -0.0015(12) -0.0009(12) 0.0046(13)
C4 0.0311(15) 0.0262(14) 0.0247(14) 0.0006(11) -0.0042(12) -0.0055(12)
C5 0.0312(16) 0.0323(15) 0.0322(16) 0.0042(12) -0.0069(13) 0.0036(13)
C6 0.0251(15) 0.0299(15) 0.0350(16) 0.0056(12) 0.0013(12) 0.0039(12)
C7 0.0266(16) 0.0382(17) 0.0445(18) 0.0130(14) 0.0042(13) -0.0059(13)
C8 0.045(2) 0.0378(18) 0.063(2) 0.0081(17) -0.0037(18) -0.0158(16)
C9 0.0259(17) 0.058(2) 0.080(3) 0.026(2) 0.0067(18) -0.0050(16)
C10 0.0375(17) 0.0313(15) 0.0329(16) -0.0032(13) 0.0075(14) 0.0044(13)
C11 0.053(2) 0.049(2) 0.0357(18) -0.0016(15) 0.0096(16) 0.0016(17)
C12 0.051(2) 0.0383(17) 0.0338(17) -0.0060(14) 0.0024(15) -0.0116(16)
O2 0.0379(12) 0.0355(12) 0.0351(11) 0.0029(9) -0.0020(10) 0.0075(10)
O3 0.0517(15) 0.0499(13) 0.0256(11) -0.0013(10) -0.0083(10) 0.0113(12)
C13 0.0250(14) 0.0317(15) 0.0258(14) 0.0015(12) 0.0058(12) -0.0026(12)
C14 0.0381(18) 0.0341(16) 0.0251(15) -0.0033(12) -0.0009(13) 0.0064(14)
F1 0.061(3) 0.044(3) 0.0293(17) 0.0139(17) 0.0085(18) -0.003(2)
F2 0.044(4) 0.052(3) 0.0323(19) -0.004(2) -0.005(3) 0.023(3)
F3 0.047(2) 0.047(2) 0.046(2) -0.0088(19) -0.0206(18) -0.004(2)
F1' 0.061(3) 0.044(3) 0.0293(17) 0.0139(17) 0.0085(18) -0.003(2)
F2' 0.044(4) 0.052(3) 0.0323(19) -0.004(2) -0.005(3) 0.023(3)
F3' 0.047(2) 0.047(2) 0.046(2) -0.0088(19) -0.0206(18) -0.004(2)
F1" 0.061(3) 0.044(3) 0.0293(17) 0.0139(17) 0.0085(18) -0.003(2)
F3" 0.047(2) 0.047(2) 0.046(2) -0.0088(19) -0.0206(18) -0.004(2)
F2" 0.044(4) 0.052(3) 0.0323(19) -0.004(2) -0.005(3) 0.023(3)

loop_
_atom_type_symbol
_atom_type_description
_atom_type_scat_dispersion_real
_atom_type_scat_dispersion_imag
_atom_type_scat_source
C C 0.0033 0.0016 'International Tables Vol C Tables 4.2.6.8 and 6.1.1.4'
H H 0.0000 0.0000 'International Tables Vol C Tables 4.2.6.8 and 6.1.1.4'
N N 0.0061 0.0033 'International Tables Vol C Tables 4.2.6.8 and 6.1.1.4'
O O 0.0106 0.0060 'International Tables Vol C Tables 4.2.6.8 and 6.1.1.4'
F F 0.0171 0.0103 'International Tables Vol C Tables 4.2.6.8 and 6.1.1.4'

loop_
_geom_angle_atom_site_label_1
_geom_angle_atom_site_label_2
_geom_angle_atom_site_label_3
_geom_angle
C4 O1 H1O 111.3
C1 N1 C10 113.2(2)
C1 N1 C7 112.5(2)
C10 N1 C7 114.5(2)
C1 N1 H1N 110.4
C10 N1 H1N 100.9
C7 N1 H1N 104.3
C6 C1 C2 120.2(3)
C6 C1 N1 121.3(3)
C2 C1 N1 118.5(2)
C3 C2 C1 119.8(3)
C3 C2 H2A 120.1
C1 C2 H2A 120.1
C2 C3 C4 120.4(3)
C2 C3 H3A 119.8
C4 C3 H3A 119.8
O1 C4 C5 117.3(3)
O1 C4 C3 123.3(3)
C5 C4 C3 119.4(3)
C6 C5 C4 120.4(3)
C6 C5 H5A 119.8
C4 C5 H5A 119.8
C5 C6 C1 119.7(3)
C5 C6 H6A 120.1
C1 C6 H6A 120.1
C8 C7 C9 113.0(3)
C8 C7 N1 109.0(3)
C9 C7 N1 112.7(2)
C8 C7 H7A 107.2
C9 C7 H7A 107.2
N1 C7 H7A 107.2
C7 C8 H8A 109.5
C7 C8 H8B 109.5
H8A C8 H8B 109.5
C7 C8 H8C 109.5
H8A C8 H8C 109.5
H8B C8 H8C 109.5
C7 C9 H9A 109.5
C7 C9 H9B 109.5
H9A C9 H9B 109.5
C7 C9 H9C 109.5
H9A C9 H9C 109.5
H9B C9 H9C 109.5
C12 C10 C11 111.1(3)
C12 C10 N1 108.9(2)
C11 C10 N1 110.1(2)
C12 C10 H10A 108.9
C11 C10 H10A 108.9
N1 C10 H10A 108.9
C10 C11 H11A 109.5
C10 C11 H11B 109.5
H11A C11 H11B 109.5
C10 C11 H11C 109.5
H11A C11 H11C 109.5
H11B C11 H11C 109.5
C10 C12 H12A 109.5
C10 C12 H12B 109.5
H12A C12 H12B 109.5
C10 C12 H12C 109.5
H12A C12 H12C 109.5
H12B C12 H12C 109.5
O3 C13 O2 130.2(3)
O3 C13 C14 115.0(3)
O2 C13 C14 114.8(2)
F1' C14 F2' 123.5(5)
F2" C14 F1" 77.8(8)
F3 C14 F2 111.1(4)
F2" C14 F3" 109.4(8)
F1" C14 F3" 131.7(7)
F3 C14 F1 103.7(4)
F2 C14 F1 100.9(4)
F1' C14 F3' 82.9(6)
F2' C14 F3' 104.4(5)
F2" C14 C13 112.0(5)
F3 C14 C13 117.7(3)
F1' C14 C13 115.7(4)
F2' C14 C13 115.9(4)
F1" C14 C13 115.3(5)
F2 C14 C13 115.3(3)
F3" C14 C13 106.0(5)
F1 C14 C13 105.7(3)
F3' C14 C13 104.9(3)
C14 F1" F2" 48.7(6)
C14 F2" F1" 53.5(6)

loop_
_geom_bond_atom_site_label_1
_geom_bond_atom_site_label_2
_geom_bond_distance
O1 C4 1.352(3)
O1 H1O 0.9935
N1 C1 1.470(3)
N1 C10 1.534(4)
N1 C7 1.537(4)
N1 H1N 1.0206
C1 C6 1.382(4)
C1 C2 1.383(4)
C2 C3 1.381(4)
C2 H2A 0.9500
C3 C4 1.384(4)
C3 H3A 0.9500
C4 C5 1.384(4)
C5 C6 1.381(4)
C5 H5A 0.9500
C6 H6A 0.9500
C7 C8 1.508(5)
C7 C9 1.515(5)
C7 H7A 1.0000
C8 H8A 0.9800
C8 H8B 0.9800
C8 H8C 0.9800
C9 H9A 0.9800
C9 H9B 0.9800
C9 H9C 0.9800
C10 C12 1.513(4)
C10 C11 1.523(4)
C10 H10A 1.0000
C11 H11A 0.9800
C11 H11B 0.9800
C11 H11C 0.9800
C12 H12A 0.9800
C12 H12B 0.9800
C12 H12C 0.9800
O2 C13 1.234(3)
O3 C13 1.228(3)
C13 C14 1.540(4)
C14 F2" 1.225(12)
C14 F3 1.270(6)
C14 F1' 1.296(8)
C14 F2' 1.308(9)
C14 F1" 1.311(11)
C14 F2 1.350(6)
C14 F3" 1.359(11)
C14 F1 1.436(5)
C14 F3' 1.457(7)
F1" F2" 1.595(16)

loop_
_geom_torsion_atom_site_label_1
_geom_torsion_atom_site_label_2
_geom_torsion_atom_site_label_3
_geom_torsion_atom_site_label_4
_geom_torsion
C10 N1 C1 C6 -52.4(3)
C7 N1 C1 C6 79.4(3)
C10 N1 C1 C2 129.0(3)
C7 N1 C1 C2 -99.3(3)
C6 C1 C2 C3 -1.5(4)
N1 C1 C2 C3 177.2(3)
C1 C2 C3 C4 -0.2(4)
C2 C3 C4 O1 180.0(3)
C2 C3 C4 C5 1.9(4)
O1 C4 C5 C6 179.9(3)
C3 C4 C5 C6 -1.9(4)
C4 C5 C6 C1 0.3(4)
C2 C1 C6 C5 1.5(4)
N1 C1 C6 C5 -177.2(3)
C1 N1 C7 C8 55.6(3)
C10 N1 C7 C8 -173.3(3)
C1 N1 C7 C9 -70.8(3)
C10 N1 C7 C9 60.3(4)
C1 N1 C10 C12 -56.7(3)
C7 N1 C10 C12 172.5(2)
C1 N1 C10 C11 -178.8(3)
C7 N1 C10 C11 50.5(3)
O3 C13 C14 F2" -42.6(8)
O2 C13 C14 F2" 137.6(8)
O3 C13 C14 F3 164.1(5)
O2 C13 C14 F3 -15.6(6)
O3 C13 C14 F1' -161.5(6)
O2 C13 C14 F1' 18.7(6)
O3 C13 C14 F2' -5.4(6)
O2 C13 C14 F2' 174.9(5)
O3 C13 C14 F1" -129.1(7)
O2 C13 C14 F1" 51.1(8)
O3 C13 C14 F2 29.8(5)
O2 C13 C14 F2 -149.9(4)
O3 C13 C14 F3" 76.6(6)
O2 C13 C14 F3" -103.1(6)
O3 C13 C14 F1 -80.7(4)
O2 C13 C14 F1 99.6(4)
O3 C13 C14 F3' 109.2(4)
O2 C13 C14 F3' -70.5(4)
F3" C14 F1" F2" -105.3(10)
C13 C14 F1" F2" 108.7(7)
F3" C14 F2" F1" 130.2(7)
C13 C14 F2" F1" -112.6(6)
